data_7231928
loop_
_publ_author_name
'Xiao, Zufeng'
'Yang, Weiping'
'Yan, Fengyi'
'Ji, Lingbo'
'Li, Wei'
'Wang, Wei'

_publ_section_title
;
 Assembly of calix[4]arene carboxylic acid derivatives by hydrogen bonding
;
_journal_issue 3
_journal_name_full CrystEngComm
_journal_page_first 439
_journal_paper_doi 10.1039/C8CE01655K
_journal_volume 21
_journal_year 2019
_chemical_formula_moiety 'C44 H48 O12, C4 H8 O '
_chemical_formula_sum 'C48 H56 O13'
_chemical_formula_weight 840.93
_space_group_IT_number 14
_space_group_name_Hall '-P 2ybc'
_space_group_name_H-M_alt 'P 1 21/c 1'
_symmetry_cell_setting monoclinic
_symmetry_space_group_name_Hall '-P 2ybc'
_symmetry_space_group_name_H-M 'P 1 21/c 1'
_atom_sites_solution_hydrogens geom
_atom_sites_solution_primary direct
_atom_sites_solution_secondary difmap
_audit_creation_method SHELXL-97
_audit_update_record
;
2015-10-21 deposited with the CCDC.
2018-12-03 downloaded from the CCDC.
;
_cell_angle_alpha 90.00
_cell_angle_beta 106.068(3)
_cell_angle_gamma 90.00
_cell_formula_units_Z 4
_cell_length_a 12.990(3)
_cell_length_b 17.916(4)
_cell_length_c 20.699(5)
_cell_measurement_reflns_used 9947
_cell_measurement_temperature 293(2)
_cell_measurement_theta_max 23.83
_cell_measurement_theta_min 2.24
_cell_volume 4629.1(19)
_computing_cell_refinement 'Bruker SAINT'
_computing_data_collection 'Bruker APEX2'
_computing_data_reduction 'Bruker SAINT'
_computing_molecular_graphics 'Bruker SHELXTL'
_computing_publication_material 'Bruker SHELXTL'
_computing_structure_refinement 'SHELXL-97 (Sheldrick, 1997)'
_computing_structure_solution 'SHELXS-97 (Sheldrick, 1990)'
_diffrn_ambient_temperature 293(2)
_diffrn_measured_fraction_theta_full 0.974
_diffrn_measured_fraction_theta_max 0.974
_diffrn_measurement_device_type 'Bruker APEX-II CCD'
_diffrn_measurement_method '\f and \w scans'
_diffrn_radiation_monochromator graphite
_diffrn_radiation_source 'fine-focus sealed tube'
_diffrn_radiation_type MoK\a
_diffrn_radiation_wavelength 0.71073
_diffrn_reflns_av_R_equivalents 0.0666
_diffrn_reflns_av_sigmaI/netI 0.0633
_diffrn_reflns_limit_h_max 14
_diffrn_reflns_limit_h_min -14
_diffrn_reflns_limit_k_max 20
_diffrn_reflns_limit_k_min -20
_diffrn_reflns_limit_l_max 23
_diffrn_reflns_limit_l_min -23
_diffrn_reflns_number 26370
_diffrn_reflns_theta_full 24.00
_diffrn_reflns_theta_max 24.00
_diffrn_reflns_theta_min 1.99
_diffrn_standards_number 0
_exptl_absorpt_coefficient_mu 0.087
_exptl_absorpt_correction_T_max 0.9896
_exptl_absorpt_correction_T_min 0.9760
_exptl_absorpt_correction_type multi-scan
_exptl_absorpt_process_details sadabs
_exptl_crystal_colour colorless
_exptl_crystal_density_diffrn 1.207
_exptl_crystal_density_method 'not measured'
_exptl_crystal_description block
_exptl_crystal_F_000 1792
_exptl_crystal_size_max 0.28
_exptl_crystal_size_mid 0.23
_exptl_crystal_size_min 0.12
_refine_diff_density_max 0.787
_refine_diff_density_min -0.383
_refine_diff_density_rms 0.086
_refine_ls_extinction_method none
_refine_ls_goodness_of_fit_ref 1.374
_refine_ls_hydrogen_treatment constr
_refine_ls_matrix_type full
_refine_ls_number_parameters 691
_refine_ls_number_reflns 7085
_refine_ls_number_restraints 1224
_refine_ls_restrained_S_all 1.297
_refine_ls_R_factor_all 0.1152
_refine_ls_R_factor_gt 0.0950
_refine_ls_shift/su_max 0.013
_refine_ls_shift/su_mean 0.001
_refine_ls_structure_factor_coef Fsqd
_refine_ls_weighting_details 'calc w=1/[\s^2^(Fo^2^)+(0.2000P)^2^+0.0000P] where P=(Fo^2^+2Fc^2^)/3'
_refine_ls_weighting_scheme calc
_refine_ls_wR_factor_gt 0.3234
_refine_ls_wR_factor_ref 0.3381
_reflns_number_gt 5382
_reflns_number_total 7085
_reflns_threshold_expression >2sigma(I)
_cod_data_source_file c8ce01655k2.cif
_cod_data_source_block 1.THF
_cod_depositor_comments
;
The following automatic conversions were performed:

'_symmetry_cell_setting' value 'Monoclinic' changed to 'monoclinic'
according to
/home/data/users/saulius/crontab/automatic-downloads/rss-feeds/RSC/lib/dictionaries/cif_core.dic
dictionary named 'cif_core.dic' version 2.4.2 from 2011-04-26.

Automatic conversion script
Id: cif_fix_values 4973 2017-02-22 13:04:09Z antanas 

 Adding full bibliography for 7231928--7231935.cif.
;
_cod_original_sg_symbol_H-M P2(1)/c
_cod_database_code 7231928

loop_
_symmetry_equiv_pos_as_xyz
'x, y, z'
'-x, y+1/2, -z+1/2'
'-x, -y, -z'
'x, -y-1/2, z-1/2'

loop_
_atom_site_label
_atom_site_type_symbol
_atom_site_fract_x
_atom_site_fract_y
_atom_site_fract_z
_atom_site_U_iso_or_equiv
_atom_site_adp_type
_atom_site_occupancy
_atom_site_symmetry_multiplicity
_atom_site_calc_flag
_atom_site_refinement_flags
_atom_site_disorder_assembly
_atom_site_disorder_group
C1 C 0.0136(3) 0.9371(2) 0.83928(18) 0.0356(9) Uani 1 1 d U A 4
C2 C 0.0141(3) 0.8604(2) 0.83019(18) 0.0340(9) Uani 1 1 d U A 4
H2 H -0.0117 0.8295 0.8582 0.041 Uiso 1 1 calc R A 4
C3 C 0.0527(3) 0.8286(2) 0.77986(17) 0.0318(8) Uani 1 1 d U A 4
C4 C 0.0880(3) 0.8772(2) 0.73690(17) 0.0322(8) Uani 1 1 d U A 4
C5 C 0.0937(3) 0.9537(2) 0.74736(17) 0.0325(8) Uani 1 1 d U A 4
C6 C 0.0567(3) 0.9838(2) 0.79849(18) 0.0351(9) Uani 1 1 d U A 4
H6 H 0.0603 1.0350 0.8059 0.042 Uiso 1 1 calc R A 4
C7 C -0.0351(3) 0.9712(2) 0.88876(19) 0.0375(9) Uani 1 1 d U A 4
C8 C 0.0313(3) 0.8276(2) 0.62703(17) 0.0361(9) Uani 1 1 d U A 4
H8A H 0.0030 0.8723 0.6020 0.043 Uiso 1 1 calc R A 4
H8B H -0.0256 0.8047 0.6422 0.043 Uiso 1 1 calc R A 4
C9 C 0.0696(4) 0.7739(3) 0.5823(2) 0.0489(11) Uani 1 1 d U A 4
H9A H 0.1020 0.7307 0.6084 0.059 Uiso 1 1 calc R A 4
H9B H 0.1237 0.7980 0.5654 0.059 Uiso 1 1 calc R A 4
C10 C -0.0227(5) 0.7486(3) 0.5236(2) 0.0655(14) Uani 1 1 d U A 4
H10A H -0.0771 0.7259 0.5404 0.098 Uiso 1 1 calc R A 4
H10B H 0.0031 0.7130 0.4971 0.098 Uiso 1 1 calc R A 4
H10C H -0.0522 0.7909 0.4963 0.098 Uiso 1 1 calc R A 4
C11 C 0.0550(3) 0.7445(2) 0.77202(18) 0.0351(9) Uani 1 1 d U A 4
H11A H -0.0177 0.7256 0.7600 0.042 Uiso 1 1 calc R A 4
H11B H 0.0860 0.7325 0.7357 0.042 Uiso 1 1 calc R A 4
C12 C 0.1191(3) 0.7068(2) 0.83553(17) 0.0343(9) Uani 1 1 d U A 4
C13 C 0.0686(3) 0.6626(2) 0.87350(18) 0.0345(9) Uani 1 1 d U A 4
H13 H -0.0052 0.6556 0.8591 0.041 Uiso 1 1 calc R A 4
C14 C 0.1279(3) 0.6291(2) 0.93246(18) 0.0338(9) Uani 1 1 d U A 4
C15 C 0.2379(3) 0.6443(2) 0.95797(18) 0.0349(9) Uani 1 1 d U A 4
H15 H 0.2762 0.6239 0.9989 0.042 Uiso 1 1 calc R A 4
C16 C 0.2899(3) 0.6898(2) 0.92235(19) 0.0356(9) Uani 1 1 d U A 4
C17 C 0.2303(3) 0.7151(2) 0.85864(18) 0.0349(9) Uani 1 1 d U A 4
C18 C 0.0722(3) 0.5766(2) 0.96656(19) 0.0383(9) Uani 1 1 d U A 4
C19 C 0.3437(18) 0.7158(15) 0.7891(12) 0.079(5) Uani 0.571(14) 1 d PU A 1
H19A H 0.3956 0.6886 0.8238 0.095 Uiso 0.571(14) 1 calc PR A 1
H19B H 0.3834 0.7514 0.7700 0.095 Uiso 0.571(14) 1 calc PR A 1
C20 C 0.2902(8) 0.6595(8) 0.7330(5) 0.067(3) Uani 0.571(14) 1 d PU A 1
H20A H 0.2450 0.6264 0.7503 0.081 Uiso 0.571(14) 1 calc PR A 1
H20B H 0.2440 0.6871 0.6958 0.081 Uiso 0.571(14) 1 calc PR A 1
C21 C 0.3666(11) 0.6109(10) 0.7052(5) 0.096(5) Uani 0.571(14) 1 d PU A 1
H21A H 0.4352 0.6349 0.7141 0.145 Uiso 0.571(14) 1 calc PR A 1
H21B H 0.3372 0.6048 0.6575 0.145 Uiso 0.571(14) 1 calc PR A 1
H21C H 0.3748 0.5629 0.7266 0.145 Uiso 0.571(14) 1 calc PR A 1
C19' C 0.362(2) 0.7107(19) 0.7934(14) 0.062(5) Uani 0.429(14) 1 d PU A 2
H19C H 0.4323 0.7333 0.8064 0.075 Uiso 0.429(14) 1 calc PR A 2
H19D H 0.3664 0.6592 0.8083 0.075 Uiso 0.429(14) 1 calc PR A 2
C20' C 0.3081(12) 0.7177(13) 0.7170(7) 0.083(5) Uani 0.429(14) 1 d PU A 2
H20C H 0.2946 0.7693 0.7032 0.099 Uiso 0.429(14) 1 calc PR A 2
H20D H 0.2418 0.6896 0.7031 0.099 Uiso 0.429(14) 1 calc PR A 2
C21' C 0.3973(16) 0.6826(14) 0.6901(8) 0.105(6) Uani 0.429(14) 1 d PU A 2
H21D H 0.4283 0.6408 0.7178 0.158 Uiso 0.429(14) 1 calc PR A 2
H21E H 0.4518 0.7192 0.6912 0.158 Uiso 0.429(14) 1 calc PR A 2
H21F H 0.3671 0.6660 0.6447 0.158 Uiso 0.429(14) 1 calc PR A 2
C22 C 0.4005(3) 0.7199(2) 0.9538(2) 0.0412(9) Uani 1 1 d U . .
H22A H 0.4476 0.7064 0.9266 0.049 Uiso 1 1 calc R A 4
H22B H 0.4292 0.6986 0.9983 0.049 Uiso 1 1 calc R A 4
C23 C 0.3945(3) 0.8039(2) 0.95884(18) 0.0360(9) Uani 1 1 d U A .
C24 C 0.3198(3) 0.8350(2) 0.98760(17) 0.0337(9) Uani 1 1 d U . .
H24 H 0.2823 0.8040 1.0092 0.040 Uiso 1 1 calc R A .
C25 C 0.2997(3) 0.9115(2) 0.98494(17) 0.0341(9) Uani 1 1 d U A .
C26 C 0.3578(3) 0.9575(2) 0.95249(17) 0.0353(9) Uani 1 1 d U . .
H26 H 0.3440 1.0085 0.9496 0.042 Uiso 1 1 calc R A .
C27 C 0.4360(3) 0.9284(2) 0.92446(17) 0.0353(9) Uani 1 1 d U A .
C28 C 0.4537(3) 0.8523(2) 0.92868(17) 0.0356(9) Uani 1 1 d U . .
C29 C 0.635(2) 0.8333(14) 0.9391(13) 0.052(4) Uani 0.541(16) 1 d PU A 1
H29A H 0.6461 0.8142 0.9844 0.062 Uiso 0.541(16) 1 calc PR A 1
H29B H 0.6541 0.8858 0.9412 0.062 Uiso 0.541(16) 1 calc PR A 1
C30 C 0.703(2) 0.7845(12) 0.8967(13) 0.085(5) Uani 0.541(16) 1 d PU A 1
H30A H 0.6938 0.8111 0.8546 0.102 Uiso 0.541(16) 1 calc PR A 1
H30B H 0.7777 0.7904 0.9214 0.102 Uiso 0.541(16) 1 calc PR A 1
C31 C 0.6915(12) 0.7117(10) 0.8798(9) 0.123(6) Uani 0.541(16) 1 d PU A 1
H31A H 0.7501 0.6839 0.9079 0.185 Uiso 0.541(16) 1 calc PR A 1
H31B H 0.6909 0.7059 0.8336 0.185 Uiso 0.541(16) 1 calc PR A 1
H31C H 0.6252 0.6935 0.8858 0.185 Uiso 0.541(16) 1 calc PR A 1
C29' C 0.638(3) 0.8140(16) 0.9384(18) 0.053(5) Uani 0.459(16) 1 d PU A 2
H29C H 0.6562 0.8554 0.9697 0.064 Uiso 0.459(16) 1 calc PR A 2
H29D H 0.6464 0.7682 0.9643 0.064 Uiso 0.459(16) 1 calc PR A 2
C30' C 0.7088(19) 0.8131(9) 0.8976(11) 0.052(4) Uani 0.459(16) 1 d PU A 2
H30C H 0.7123 0.7612 0.8850 0.063 Uiso 0.459(16) 1 calc PR A 2
H30D H 0.7785 0.8246 0.9279 0.063 Uiso 0.459(16) 1 calc PR A 2
C31' C 0.7045(11) 0.8556(10) 0.8359(7) 0.091(5) Uani 0.459(16) 1 d PU A 2
H31D H 0.6326 0.8551 0.8069 0.137 Uiso 0.459(16) 1 calc PR A 2
H31E H 0.7517 0.8331 0.8131 0.137 Uiso 0.459(16) 1 calc PR A 2
H31F H 0.7263 0.9062 0.8474 0.137 Uiso 0.459(16) 1 calc PR A 2
C32 C 0.2198(3) 0.9427(2) 1.01468(18) 0.0357(9) Uani 1 1 d U . .
C33 C 0.4924(3) 0.9797(2) 0.8859(2) 0.0419(10) Uani 1 1 d U . .
H33A H 0.5471 1.0087 0.9173 0.050 Uiso 1 1 calc R A .
H33B H 0.5267 0.9502 0.8585 0.050 Uiso 1 1 calc R . .
C34 C 0.4093(3) 1.0319(2) 0.84128(18) 0.0388(9) Uani 1 1 d U A .
C35 C 0.4013(3) 1.1046(2) 0.8599(2) 0.0422(10) Uani 1 1 d U . .
H35 H 0.4543 1.1246 0.8955 0.051 Uiso 1 1 calc R A .
C36 C 0.3142(4) 1.1495(2) 0.8261(2) 0.0438(10) Uani 1 1 d U A .
C37 C 0.2344(3) 1.1172(2) 0.7740(2) 0.0418(10) Uani 1 1 d U . .
H37 H 0.1755 1.1458 0.7519 0.050 Uiso 1 1 calc R A .
C38 C 0.2403(3) 1.0448(2) 0.75464(18) 0.0345(9) Uani 1 1 d U A .
C39 C 0.3321(3) 1.0030(2) 0.78697(18) 0.0343(9) Uani 1 1 d U . .
C40 C 0.4207(11) 0.9075(12) 0.7396(7) 0.059(3) Uani 0.542(11) 1 d PDU A 1
H40A H 0.4342 0.8544 0.7461 0.070 Uiso 0.542(11) 1 calc PR A 1
H40B H 0.4864 0.9345 0.7601 0.070 Uiso 0.542(11) 1 calc PR A 1
C41 C 0.3757(9) 0.9278(7) 0.6586(5) 0.074(3) Uani 0.542(11) 1 d PU A 1
H41A H 0.4158 0.8963 0.6361 0.089 Uiso 0.542(11) 1 calc PR A 1
H41B H 0.3024 0.9099 0.6446 0.089 Uiso 0.542(11) 1 calc PR A 1
C42 C 0.3737(11) 1.0022(8) 0.6285(6) 0.093(4) Uani 0.542(11) 1 d PU A 1
H42A H 0.3213 1.0326 0.6407 0.140 Uiso 0.542(11) 1 calc PR A 1
H42B H 0.3556 0.9976 0.5804 0.140 Uiso 0.542(11) 1 calc PR A 1
H42C H 0.4431 1.0249 0.6445 0.140 Uiso 0.542(11) 1 calc PR A 1
C40' C 0.4070(19) 0.9238(15) 0.7252(11) 0.083(6) Uani 0.458(11) 1 d PDU A 2
H40C H 0.4798 0.9155 0.7525 0.100 Uiso 0.458(11) 1 calc PR A 2
H40D H 0.4055 0.9692 0.6995 0.100 Uiso 0.458(11) 1 calc PR A 2
C41' C 0.3694(13) 0.8574(10) 0.6774(7) 0.091(5) Uani 0.458(11) 1 d PU A 2
H41C H 0.3433 0.8189 0.7019 0.109 Uiso 0.458(11) 1 calc PR A 2
H41D H 0.3090 0.8739 0.6411 0.109 Uiso 0.458(11) 1 calc PR A 2
C42' C 0.4478(15) 0.8236(10) 0.6478(8) 0.104(6) Uani 0.458(11) 1 d PU A 2
H42D H 0.4959 0.8613 0.6406 0.156 Uiso 0.458(11) 1 calc PR A 2
H42E H 0.4115 0.8009 0.6057 0.156 Uiso 0.458(11) 1 calc PR A 2
H42F H 0.4877 0.7863 0.6778 0.156 Uiso 0.458(11) 1 calc PR A 2
C43 C 0.3082(4) 1.2274(3) 0.8490(3) 0.0596(12) Uani 1 1 d U . .
C44 C 0.1463(3) 1.0052(2) 0.70700(18) 0.0351(9) Uani 1 1 d U . .
H44A H 0.1709 0.9763 0.6745 0.042 Uiso 1 1 calc R A 4
H44B H 0.0947 1.0416 0.6827 0.042 Uiso 1 1 calc R A 4
O1 O -0.0450(3) 1.04158(17) 0.88884(17) 0.0574(9) Uani 1 1 d U . .
O2 O -0.0690(3) 0.92894(17) 0.92704(15) 0.0527(8) Uani 1 1 d U . .
H2A H -0.0905 0.9543 0.9536 0.079 Uiso 1 1 calc R A 4
O3 O -0.0253(2) 0.56637(16) 0.94597(14) 0.0455(7) Uani 1 1 d U . .
O4 O 0.1345(2) 0.54058(16) 1.01764(14) 0.0466(8) Uani 1 1 d U . .
H4 H 0.0983 0.5121 1.0334 0.070 Uiso 1 1 calc R A 4
O5 O 0.1706(3) 0.89952(17) 1.04442(15) 0.0486(8) Uani 1 1 d U A .
H5 H 0.1137 0.9187 1.0452 0.073 Uiso 1 1 calc R . .
O6 O 0.1998(3) 1.01257(17) 1.00849(16) 0.0529(8) Uani 1 1 d U A .
O7 O 0.3757(4) 1.2546(2) 0.8951(2) 0.0958(14) Uani 1 1 d U A .
O8 O 0.2243(3) 1.2639(2) 0.8144(2) 0.0726(11) Uani 1 1 d U A .
H8 H 0.2254 1.3063 0.8294 0.109 Uiso 1 1 calc R . .
O9 O 0.1191(2) 0.84673(15) 0.68393(11) 0.0351(7) Uani 1 1 d U . .
O10 O 0.2801(2) 0.75565(17) 0.81979(13) 0.0465(8) Uani 1 1 d U . .
O11 O 0.5265(2) 0.82118(17) 0.89859(13) 0.0441(7) Uani 1 1 d U A .
O13 O 0.7900(6) 0.8986(4) 0.6360(4) 0.099(2) Uani 0.675(8) 1 d PDU B 1
C45 C 0.7849(12) 0.9623(9) 0.6768(9) 0.112(4) Uani 0.675(8) 1 d PDU B 1
H45A H 0.8331 1.0015 0.6710 0.135 Uiso 0.675(8) 1 calc PR B 1
H45B H 0.8009 0.9492 0.7240 0.135 Uiso 0.675(8) 1 calc PR B 1
C46 C 0.6739(11) 0.9834(9) 0.6495(7) 0.136(4) Uani 0.675(8) 1 d PDU B 1
H46A H 0.6314 0.9629 0.6771 0.163 Uiso 0.675(8) 1 calc PR B 1
H46B H 0.6673 1.0373 0.6493 0.163 Uiso 0.675(8) 1 calc PR B 1
C47 C 0.6355(10) 0.9552(8) 0.5820(6) 0.121(4) Uani 0.675(8) 1 d PDU B 1
H47A H 0.6163 0.9963 0.5504 0.146 Uiso 0.675(8) 1 calc PR B 1
H47B H 0.5724 0.9246 0.5778 0.146 Uiso 0.675(8) 1 calc PR B 1
C48 C 0.7220(11) 0.9101(7) 0.5672(6) 0.116(4) Uani 0.675(8) 1 d PDU B 1
H48A H 0.6953 0.8633 0.5453 0.140 Uiso 0.675(8) 1 calc PR B 1
H48B H 0.7592 0.9374 0.5399 0.140 Uiso 0.675(8) 1 calc PR B 1
C48' C 0.787(2) 1.0330(15) 0.7097(15) 0.135(7) Uani 0.325(8) 1 d PDU B 2
H48C H 0.8548 1.0469 0.7410 0.162 Uiso 0.325(8) 1 calc PR B 2
H48D H 0.7562 1.0769 0.6842 0.162 Uiso 0.325(8) 1 calc PR B 2
C45' C 0.806(3) 0.963(2) 0.6563(19) 0.122(7) Uani 0.325(8) 1 d PDU B 2
H45C H 0.7750 0.9756 0.6093 0.147 Uiso 0.325(8) 1 calc PR B 2
H45D H 0.8811 0.9500 0.6642 0.147 Uiso 0.325(8) 1 calc PR B 2
C46' C 0.713(2) 1.0026(15) 0.7467(16) 0.143(8) Uani 0.325(8) 1 d PDU B 2
H46C H 0.7322 1.0205 0.7927 0.172 Uiso 0.325(8) 1 calc PR B 2
H46D H 0.6395 1.0172 0.7249 0.172 Uiso 0.325(8) 1 calc PR B 2
O13' O 0.746(2) 0.9076(13) 0.6803(12) 0.154(6) Uani 0.325(8) 1 d PDU B 2
C47' C 0.724(3) 0.9224(16) 0.7449(14) 0.142(8) Uani 0.325(8) 1 d PDU B 2
H47C H 0.6593 0.8975 0.7474 0.171 Uiso 0.325(8) 1 calc PR B 2
H47D H 0.7834 0.9054 0.7819 0.171 Uiso 0.325(8) 1 calc PR B 2
O12 O 0.3364(2) 0.93075(16) 0.76749(13) 0.0445(7) Uani 1 1 d DU A .

loop_
_atom_site_aniso_label
_atom_site_aniso_U_11
_atom_site_aniso_U_22
_atom_site_aniso_U_33
_atom_site_aniso_U_23
_atom_site_aniso_U_13
_atom_site_aniso_U_12
C1 0.034(2) 0.048(2) 0.0284(19) -0.0018(16) 0.0131(16) -0.0023(17)
C2 0.034(2) 0.044(2) 0.0263(18) 0.0033(15) 0.0127(16) -0.0060(16)
C3 0.031(2) 0.043(2) 0.0215(17) 0.0005(14) 0.0073(15) -0.0071(16)
C4 0.030(2) 0.046(2) 0.0205(17) -0.0015(15) 0.0075(15) -0.0050(16)
C5 0.027(2) 0.047(2) 0.0235(18) 0.0034(15) 0.0074(15) -0.0019(16)
C6 0.037(2) 0.039(2) 0.032(2) -0.0030(16) 0.0133(17) -0.0017(16)
C7 0.039(2) 0.043(2) 0.036(2) -0.0042(17) 0.0192(18) -0.0090(17)
C8 0.041(2) 0.044(2) 0.0219(17) -0.0034(15) 0.0069(16) -0.0044(17)
C9 0.057(3) 0.058(3) 0.030(2) -0.0033(18) 0.0099(19) 0.004(2)
C10 0.091(4) 0.070(3) 0.028(2) -0.012(2) 0.004(2) -0.002(3)
C11 0.040(2) 0.042(2) 0.0264(18) -0.0019(15) 0.0138(16) -0.0076(17)
C12 0.041(2) 0.038(2) 0.0263(18) -0.0055(15) 0.0133(16) -0.0048(17)
C13 0.039(2) 0.037(2) 0.0296(19) -0.0050(15) 0.0125(16) -0.0074(16)
C14 0.041(2) 0.0336(19) 0.0307(19) -0.0007(15) 0.0160(17) -0.0031(16)
C15 0.043(2) 0.034(2) 0.0286(18) -0.0005(15) 0.0102(16) 0.0030(16)
C16 0.035(2) 0.042(2) 0.0335(19) -0.0069(16) 0.0148(16) 0.0003(16)
C17 0.041(2) 0.041(2) 0.0269(19) -0.0009(15) 0.0162(16) -0.0048(17)
C18 0.045(3) 0.042(2) 0.030(2) -0.0003(16) 0.0127(18) -0.0075(18)
C19 0.070(10) 0.132(10) 0.055(8) -0.014(7) 0.050(8) -0.010(7)
C20 0.059(6) 0.102(8) 0.043(5) -0.003(4) 0.017(4) 0.036(5)
C21 0.088(8) 0.151(11) 0.055(6) -0.025(6) 0.027(5) 0.044(7)
C19' 0.027(7) 0.111(10) 0.042(6) 0.010(7) -0.002(6) 0.011(7)
C20' 0.071(8) 0.124(11) 0.053(6) -0.019(7) 0.015(6) -0.003(8)
C21' 0.106(11) 0.148(14) 0.070(8) -0.018(9) 0.037(8) 0.018(10)
C22 0.035(2) 0.056(2) 0.035(2) -0.0012(18) 0.0126(17) -0.0005(18)
C23 0.032(2) 0.050(2) 0.0261(19) -0.0026(16) 0.0071(16) -0.0046(17)
C24 0.030(2) 0.048(2) 0.0243(18) -0.0019(15) 0.0090(15) -0.0101(16)
C25 0.034(2) 0.047(2) 0.0219(17) -0.0092(15) 0.0086(15) -0.0097(16)
C26 0.038(2) 0.047(2) 0.0224(18) -0.0048(15) 0.0106(16) -0.0103(17)
C27 0.030(2) 0.056(2) 0.0209(17) -0.0029(16) 0.0085(15) -0.0109(17)
C28 0.0254(19) 0.060(2) 0.0214(17) -0.0046(16) 0.0067(15) -0.0072(17)
C29 0.028(5) 0.086(10) 0.039(6) 0.004(7) 0.005(4) 0.006(7)
C30 0.050(7) 0.119(10) 0.080(8) -0.027(10) 0.007(6) 0.032(9)
C31 0.085(9) 0.134(10) 0.146(12) -0.057(9) 0.022(8) 0.021(8)
C29' 0.032(5) 0.072(11) 0.054(7) -0.011(7) 0.009(5) 0.007(7)
C30' 0.032(5) 0.070(9) 0.056(7) -0.007(7) 0.013(5) 0.000(7)
C31' 0.050(7) 0.151(12) 0.074(8) 0.026(7) 0.021(6) 0.016(7)
C32 0.041(2) 0.041(2) 0.0291(19) -0.0062(16) 0.0164(17) -0.0091(17)
C33 0.036(2) 0.061(3) 0.030(2) -0.0015(17) 0.0105(17) -0.0101(18)
C34 0.035(2) 0.056(2) 0.029(2) 0.0039(16) 0.0149(17) -0.0094(17)
C35 0.044(2) 0.054(2) 0.032(2) -0.0038(18) 0.0175(18) -0.0152(19)
C36 0.044(2) 0.051(2) 0.040(2) -0.0027(18) 0.0198(19) -0.0113(18)
C37 0.044(2) 0.049(2) 0.037(2) 0.0078(17) 0.0187(18) -0.0038(18)
C38 0.037(2) 0.045(2) 0.0258(18) 0.0019(15) 0.0158(16) -0.0057(17)
C39 0.034(2) 0.046(2) 0.0281(19) 0.0023(16) 0.0165(16) -0.0072(16)
C40 0.045(6) 0.086(8) 0.041(5) -0.017(5) 0.004(4) 0.007(5)
C41 0.066(6) 0.110(7) 0.047(5) 0.001(5) 0.018(4) -0.015(6)
C42 0.085(8) 0.133(9) 0.066(7) 0.018(6) 0.027(6) 0.012(7)
C40' 0.086(10) 0.100(10) 0.077(11) -0.010(7) 0.043(8) 0.038(7)
C41' 0.093(9) 0.114(10) 0.073(7) -0.020(6) 0.035(7) 0.020(7)
C42' 0.133(12) 0.114(10) 0.075(8) -0.028(7) 0.045(8) 0.028(9)
C43 0.058(3) 0.058(3) 0.065(3) 0.002(2) 0.022(2) -0.007(2)
C44 0.040(2) 0.040(2) 0.0260(18) 0.0042(15) 0.0113(16) -0.0039(17)
O1 0.072(2) 0.0502(18) 0.066(2) -0.0080(15) 0.0458(18) -0.0035(15)
O2 0.067(2) 0.0571(18) 0.0467(17) 0.0047(14) 0.0378(16) 0.0073(15)
O3 0.0472(18) 0.0532(17) 0.0360(15) 0.0101(12) 0.0113(13) -0.0134(14)
O4 0.0485(18) 0.0541(18) 0.0365(16) 0.0131(13) 0.0106(13) -0.0115(14)
O5 0.054(2) 0.0516(18) 0.0521(17) -0.0041(14) 0.0351(16) -0.0052(14)
O6 0.069(2) 0.0479(18) 0.0551(19) -0.0022(14) 0.0387(16) -0.0034(15)
O7 0.103(3) 0.060(2) 0.103(3) -0.020(2) -0.008(3) -0.017(2)
O8 0.065(2) 0.053(2) 0.096(3) -0.0160(19) 0.017(2) -0.0005(17)
O9 0.0353(15) 0.0500(16) 0.0235(13) -0.0048(11) 0.0138(11) -0.0068(12)
O10 0.0449(17) 0.0676(19) 0.0319(15) 0.0027(13) 0.0188(13) -0.0148(14)
O11 0.0256(15) 0.073(2) 0.0359(15) -0.0042(13) 0.0124(12) -0.0016(13)
O13 0.103(5) 0.079(4) 0.125(5) 0.018(4) 0.048(4) -0.002(4)
C45 0.101(7) 0.113(8) 0.123(8) -0.005(6) 0.031(6) -0.018(6)
C46 0.115(8) 0.161(10) 0.137(8) -0.018(7) 0.046(7) 0.028(7)
C47 0.110(7) 0.130(9) 0.122(7) 0.020(6) 0.029(6) -0.004(6)
C48 0.162(9) 0.097(7) 0.105(6) 0.023(5) 0.061(6) 0.001(6)
C48' 0.131(14) 0.138(10) 0.140(14) 0.014(10) 0.043(11) 0.021(11)
C45' 0.122(13) 0.111(13) 0.122(13) 0.011(10) 0.015(10) -0.011(10)
C46' 0.133(15) 0.154(12) 0.137(14) 0.014(11) 0.028(11) -0.006(12)
O13' 0.163(12) 0.152(10) 0.159(11) 0.013(9) 0.062(9) -0.026(9)
C47' 0.139(15) 0.149(12) 0.137(12) 0.012(11) 0.035(11) 0.000(11)
O12 0.0480(18) 0.0496(17) 0.0370(15) -0.0045(12) 0.0136(13) 0.0011(13)

loop_
_atom_type_symbol
_atom_type_description
_atom_type_scat_dispersion_real
_atom_type_scat_dispersion_imag
_atom_type_scat_source
C C 0.0033 0.0016 'International Tables Vol C Tables 4.2.6.8 and 6.1.1.4'
H H 0.0000 0.0000 'International Tables Vol C Tables 4.2.6.8 and 6.1.1.4'
O O 0.0106 0.0060 'International Tables Vol C Tables 4.2.6.8 and 6.1.1.4'

loop_
_geom_angle_atom_site_label_1
_geom_angle_atom_site_label_2
_geom_angle_atom_site_label_3
_geom_angle
C2 C1 C6 119.2(3)
C2 C1 C7 121.6(3)
C6 C1 C7 119.2(3)
C1 C2 C3 121.4(3)
C1 C2 H2 119.3
C3 C2 H2 119.3
C2 C3 C4 117.7(3)
C2 C3 C11 120.5(3)
C4 C3 C11 121.9(3)
O9 C4 C5 120.0(3)
O9 C4 C3 118.2(3)
C5 C4 C3 121.7(3)
C4 C5 C6 119.2(3)
C4 C5 C44 121.6(3)
C6 C5 C44 119.0(3)
C5 C6 C1 120.4(4)
C5 C6 H6 119.8
C1 C6 H6 119.8
O2 C7 O1 122.9(3)
O2 C7 C1 118.6(3)
O1 C7 C1 118.4(3)
O9 C8 C9 109.5(3)
O9 C8 H8A 109.8
C9 C8 H8A 109.8
O9 C8 H8B 109.8
C9 C8 H8B 109.8
H8A C8 H8B 108.2
C8 C9 C10 111.0(4)
C8 C9 H9A 109.4
C10 C9 H9A 109.4
C8 C9 H9B 109.4
C10 C9 H9B 109.4
H9A C9 H9B 108.0
C12 C11 C3 112.0(3)
C12 C11 H11A 109.2
C3 C11 H11A 109.2
C12 C11 H11B 109.2
C3 C11 H11B 109.2
H11A C11 H11B 107.9
C17 C12 C13 117.9(3)
C17 C12 C11 121.2(3)
C13 C12 C11 120.8(3)
C14 C13 C12 120.4(4)
C14 C13 H13 119.8
C12 C13 H13 119.8
C13 C14 C15 120.4(3)
C13 C14 C18 117.9(4)
C15 C14 C18 121.6(3)
C16 C15 C14 120.4(3)
C16 C15 H15 119.8
C14 C15 H15 119.8
C15 C16 C17 117.6(4)
C15 C16 C22 121.7(3)
C17 C16 C22 120.2(3)
O10 C17 C12 117.8(3)
O10 C17 C16 119.6(3)
C12 C17 C16 122.3(3)
O3 C18 O4 123.6(3)
O3 C18 C14 121.4(3)
O4 C18 C14 115.0(4)
O10 C19 C20 118.9(16)
O10 C19 H19A 107.6
C20 C19 H19A 107.6
O10 C19 H19B 107.6
C20 C19 H19B 107.6
H19A C19 H19B 107.0
C21 C20 C19 116.4(11)
C21 C20 H20A 108.2
C19 C20 H20A 108.2
C21 C20 H20B 108.2
C19 C20 H20B 108.2
H20A C20 H20B 107.3
C20' C19' O10 99.2(15)
C20' C19' H19C 111.9
O10 C19' H19C 111.9
C20' C19' H19D 111.9
O10 C19' H19D 111.9
H19C C19' H19D 109.6
C19' C20' C21' 99.5(16)
C19' C20' H20C 111.9
C21' C20' H20C 111.9
C19' C20' H20D 111.9
C21' C20' H20D 111.9
H20C C20' H20D 109.6
C20' C21' H21D 109.5
C20' C21' H21E 109.5
H21D C21' H21E 109.5
C20' C21' H21F 109.5
H21D C21' H21F 109.5
H21E C21' H21F 109.5
C16 C22 C23 109.0(3)
C16 C22 H22A 109.9
C23 C22 H22A 109.9
C16 C22 H22B 109.9
C23 C22 H22B 109.9
H22A C22 H22B 108.3
C24 C23 C28 118.2(4)
C24 C23 C22 119.0(3)
C28 C23 C22 122.4(3)
C23 C24 C25 121.6(3)
C23 C24 H24 119.2
C25 C24 H24 119.2
C24 C25 C26 118.5(3)
C24 C25 C32 120.5(3)
C26 C25 C32 121.0(4)
C27 C26 C25 121.6(4)
C27 C26 H26 119.2
C25 C26 H26 119.2
C28 C27 C26 117.9(3)
C28 C27 C33 122.1(3)
C26 C27 C33 119.8(4)
C27 C28 O11 119.4(3)
C27 C28 C23 122.2(3)
O11 C28 C23 118.3(4)
O11 C29 C30 101.0(17)
O11 C29 H29A 111.6
C30 C29 H29A 111.6
O11 C29 H29B 111.6
C30 C29 H29B 111.6
H29A C29 H29B 109.4
C31 C30 C29 128(2)
C31 C30 H30A 105.4
C29 C30 H30A 105.4
C31 C30 H30B 105.4
C29 C30 H30B 105.4
H30A C30 H30B 106.0
C30' C29' O11 112(3)
C30' C29' H29C 109.2
O11 C29' H29C 109.2
C30' C29' H29D 109.2
O11 C29' H29D 109.2
H29C C29' H29D 107.9
C29' C30' C31' 130(2)
C29' C30' H30C 104.9
C31' C30' H30C 104.9
C29' C30' H30D 104.9
C31' C30' H30D 104.9
H30C C30' H30D 105.8
C30' C31' H31D 109.5
C30' C31' H31E 109.5
H31D C31' H31E 109.5
C30' C31' H31F 109.5
H31D C31' H31F 109.5
H31E C31' H31F 109.5
O5 C32 O6 122.1(3)
O5 C32 C25 119.0(4)
O6 C32 C25 118.8(3)
C34 C33 C27 108.8(3)
C34 C33 H33A 109.9
C27 C33 H33A 109.9
C34 C33 H33B 109.9
C27 C33 H33B 109.9
H33A C33 H33B 108.3
C35 C34 C39 119.3(4)
C35 C34 C33 120.5(4)
C39 C34 C33 119.6(4)
C34 C35 C36 121.2(4)
C34 C35 H35 119.4
C36 C35 H35 119.4
C37 C36 C35 118.0(4)
C37 C36 C43 122.9(4)
C35 C36 C43 119.1(4)
C38 C37 C36 122.0(4)
C38 C37 H37 119.0
C36 C37 H37 119.0
C37 C38 C39 118.2(4)
C37 C38 C44 122.3(4)
C39 C38 C44 118.9(3)
O12 C39 C34 121.1(4)
O12 C39 C38 117.6(3)
C34 C39 C38 121.0(4)
O12 C40 C41 104.4(10)
O12 C40 H40A 110.9
C41 C40 H40A 110.9
O12 C40 H40B 110.9
C41 C40 H40B 110.9
H40A C40 H40B 108.9
C42 C41 C40 126.1(12)
C42 C41 H41A 105.8
C40 C41 H41A 105.8
C42 C41 H41B 105.8
C40 C41 H41B 105.8
H41A C41 H41B 106.2
O12 C40' C41' 108.4(18)
O12 C40' H40C 110.0
C41' C40' H40C 110.0
O12 C40' H40D 110.0
C41' C40' H40D 110.0
H40C C40' H40D 108.4
C42' C41' C40' 117.2(15)
C42' C41' H41C 108.0
C40' C41' H41C 108.0
C42' C41' H41D 108.0
C40' C41' H41D 108.0
H41C C41' H41D 107.2
C41' C42' H42D 109.5
C41' C42' H42E 109.5
H42D C42' H42E 109.5
C41' C42' H42F 109.5
H42D C42' H42F 109.5
H42E C42' H42F 109.5
O7 C43 O8 123.1(5)
O7 C43 C36 122.9(5)
O8 C43 C36 114.0(4)
C38 C44 C5 109.2(3)
C38 C44 H44A 109.8
C5 C44 H44A 109.8
C38 C44 H44B 109.8
C5 C44 H44B 109.8
H44A C44 H44B 108.3
C32 O5 H5 109.5
C43 O8 H8 109.5
C4 O9 C8 113.9(3)
C17 O10 C19 116.0(12)
C17 O10 C19' 114.3(13)
C19 O10 C19' 6.8(19)
C28 O11 C29 110.9(10)
C28 O11 C29' 118.4(11)
C29 O11 C29' 13.8(18)
C45 O13 C48 110.3(10)
O13 C45 C46 100.4(11)
O13 C45 H45A 111.7
C46 C45 H45A 111.7
O13 C45 H45B 111.7
C46 C45 H45B 111.7
H45A C45 H45B 109.5
C47 C46 C45 109.2(12)
C47 C46 H46A 109.8
C45 C46 H46A 109.8
C47 C46 H46B 109.8
C45 C46 H46B 109.8
H46A C46 H46B 108.3
C46 C47 C48 108.2(11)
C46 C47 H47A 110.1
C48 C47 H47A 110.1
C46 C47 H47B 110.1
C48 C47 H47B 110.1
H47A C47 H47B 108.4
O13 C48 C47 99.3(9)
O13 C48 H48A 111.9
C47 C48 H48A 111.9
O13 C48 H48B 111.9
C47 C48 H48B 111.9
H48A C48 H48B 109.6
C46' C48' C45' 107(2)
C46' C48' H48C 110.3
C45' C48' H48C 110.3
C46' C48' H48D 110.3
C45' C48' H48D 110.3
H48C C48' H48D 108.6
O13' C45' C48' 95(2)
O13' C45' H45C 112.7
C48' C45' H45C 112.7
O13' C45' H45D 112.7
C48' C45' H45D 112.7
H45C C45' H45D 110.2
C47' C46' C48' 105(3)
C47' C46' H46C 110.7
C48' C46' H46C 110.7
C47' C46' H46D 110.7
C48' C46' H46D 110.7
H46C C46' H46D 108.8
C45' O13' C47' 117(3)
C46' C47' O13' 105(2)
C46' C47' H47C 110.8
O13' C47' H47C 110.8
C46' C47' H47D 110.8
O13' C47' H47D 110.9
H47C C47' H47D 108.9
C39 O12 C40 119.6(9)
C39 O12 C40' 110.4(12)
C40 O12 C40' 16.8(14)

loop_
_geom_bond_atom_site_label_1
_geom_bond_atom_site_label_2
_geom_bond_distance
C1 C2 1.388(6)
C1 C6 1.410(5)
C1 C7 1.476(5)
C2 C3 1.397(5)
C2 H2 0.9300
C3 C4 1.409(5)
C3 C11 1.516(5)
C4 O9 1.382(4)
C4 C5 1.386(5)
C5 C6 1.387(5)
C5 C44 1.527(5)
C6 H6 0.9300
C7 O2 1.261(5)
C7 O1 1.267(5)
C8 O9 1.436(5)
C8 C9 1.511(6)
C8 H8A 0.9700
C8 H8B 0.9700
C9 C10 1.520(7)
C9 H9A 0.9700
C9 H9B 0.9700
C10 H10A 0.9600
C10 H10B 0.9600
C10 H10C 0.9600
C11 C12 1.507(5)
C11 H11A 0.9700
C11 H11B 0.9700
C12 C17 1.399(6)
C12 C13 1.400(5)
C13 C14 1.386(5)
C13 H13 0.9300
C14 C15 1.406(6)
C14 C18 1.481(5)
C15 C16 1.392(5)
C15 H15 0.9300
C16 C17 1.406(5)
C16 C22 1.504(6)
C17 O10 1.371(4)
C18 O3 1.233(5)
C18 O4 1.310(5)
C19 O10 1.37(2)
C19 C20 1.55(3)
C19 H19A 0.9700
C19 H19B 0.9700
C20 C21 1.545(13)
C20 H20A 0.9700
C20 H20B 0.9700
C21 H21A 0.9600
C21 H21B 0.9600
C21 H21C 0.9600
C19' C20' 1.55(3)
C19' O10 1.55(3)
C19' H19C 0.9700
C19' H19D 0.9700
C20' C21' 1.55(2)
C20' H20C 0.9700
C20' H20D 0.9700
C21' H21D 0.9600
C21' H21E 0.9600
C21' H21F 0.9600
C22 C23 1.512(6)
C22 H22A 0.9700
C22 H22B 0.9700
C23 C24 1.388(5)
C23 C28 1.414(6)
C24 C25 1.393(6)
C24 H24 0.9300
C25 C26 1.407(5)
C25 C32 1.458(5)
C26 C27 1.403(6)
C26 H26 0.9300
C27 C28 1.380(6)
C27 C33 1.531(5)
C28 O11 1.386(5)
C29 O11 1.44(3)
C29 C30 1.66(4)
C29 H29A 0.9700
C29 H29B 0.9700
C30 C31 1.35(2)
C30 H30A 0.9700
C30 H30B 0.9700
C31 H31A 0.9600
C31 H31B 0.9600
C31 H31C 0.9600
C29' C30' 1.41(4)
C29' O11 1.46(4)
C29' H29C 0.9700
C29' H29D 0.9700
C30' C31' 1.47(3)
C30' H30C 0.9700
C30' H30D 0.9700
C31' H31D 0.9600
C31' H31E 0.9600
C31' H31F 0.9600
C32 O5 1.266(5)
C32 O6 1.278(5)
C33 C34 1.531(6)
C33 H33A 0.9700
C33 H33B 0.9700
C34 C35 1.370(6)
C34 C39 1.383(6)
C35 C36 1.406(6)
C35 H35 0.9300
C36 C37 1.398(6)
C36 C43 1.483(7)
C37 C38 1.366(6)
C37 H37 0.9300
C38 C39 1.409(6)
C38 C44 1.516(6)
C39 O12 1.362(5)
C40 O12 1.434(13)
C40 C41 1.655(18)
C40 H40A 0.9700
C40 H40B 0.9700
C41 C42 1.469(18)
C41 H41A 0.9700
C41 H41B 0.9700
C42 H42A 0.9600
C42 H42B 0.9600
C42 H42C 0.9600
C40' O12 1.437(15)
C40' C41' 1.54(3)
C40' H40C 0.9700
C40' H40D 0.9700
C41' C42' 1.46(2)
C41' H41C 0.9700
C41' H41D 0.9700
C42' H42D 0.9600
C42' H42E 0.9600
C42' H42F 0.9600
C43 O7 1.206(7)
C43 O8 1.303(7)
C44 H44A 0.9700
C44 H44B 0.9700
O2 H2A 0.8200
O4 H4 0.8200
O5 H5 0.8200
O8 H8 0.8200
O13 C45 1.430(13)
O13 C48 1.468(12)
C45 C46 1.446(15)
C45 H45A 0.9700
C45 H45B 0.9700
C46 C47 1.438(13)
C46 H46A 0.9700
C46 H46B 0.9700
C47 C48 1.483(13)
C47 H47A 0.9700
C47 H47B 0.9700
C48 H48A 0.9700
C48 H48B 0.9700
C48' C46' 1.491(18)
C48' C45' 1.73(5)
C48' H48C 0.9700
C48' H48D 0.9700
C45' O13' 1.440(18)
C45' H45C 0.9700
C45' H45D 0.9700
C46' C47' 1.446(18)
C46' H46C 0.9700
C46' H46D 0.9700
O13' C47' 1.464(18)
C47' H47C 0.9700
C47' H47D 0.9700

loop_
_geom_torsion_atom_site_label_1
_geom_torsion_atom_site_label_2
_geom_torsion_atom_site_label_3
_geom_torsion_atom_site_label_4
_geom_torsion
C6 C1 C2 C3 -2.5(6)
C7 C1 C2 C3 175.0(4)
C1 C2 C3 C4 -2.1(5)
C1 C2 C3 C11 178.5(3)
C2 C3 C4 O9 -175.4(3)
C11 C3 C4 O9 4.0(5)
C2 C3 C4 C5 5.8(5)
C11 C3 C4 C5 -174.8(3)
O9 C4 C5 C6 176.5(3)
C3 C4 C5 C6 -4.7(5)
O9 C4 C5 C44 -7.5(5)
C3 C4 C5 C44 171.3(3)
C4 C5 C6 C1 -0.1(5)
C44 C5 C6 C1 -176.2(3)
C2 C1 C6 C5 3.6(6)
C7 C1 C6 C5 -173.9(3)
C2 C1 C7 O2 5.7(6)
C6 C1 C7 O2 -176.8(4)
C2 C1 C7 O1 -171.3(4)
C6 C1 C7 O1 6.2(6)
O9 C8 C9 C10 176.6(4)
C2 C3 C11 C12 -57.3(5)
C4 C3 C11 C12 123.4(4)
C3 C11 C12 C17 -68.7(4)
C3 C11 C12 C13 110.9(4)
C17 C12 C13 C14 0.7(5)
C11 C12 C13 C14 -178.9(3)
C12 C13 C14 C15 5.6(5)
C12 C13 C14 C18 -173.5(3)
C13 C14 C15 C16 -3.7(5)
C18 C14 C15 C16 175.4(3)
C14 C15 C16 C17 -4.3(5)
C14 C15 C16 C22 167.4(3)
C13 C12 C17 O10 177.1(3)
C11 C12 C17 O10 -3.3(5)
C13 C12 C17 C16 -9.2(5)
C11 C12 C17 C16 170.4(3)
C15 C16 C17 O10 -175.5(3)
C22 C16 C17 O10 12.6(5)
C15 C16 C17 C12 10.9(6)
C22 C16 C17 C12 -160.9(4)
C13 C14 C18 O3 -4.7(5)
C15 C14 C18 O3 176.2(4)
C13 C14 C18 O4 172.8(3)
C15 C14 C18 O4 -6.3(5)
O10 C19 C20 C21 -174.3(15)
O10 C19' C20' C21' 172.4(18)
C15 C16 C22 C23 -114.5(4)
C17 C16 C22 C23 57.0(4)
C16 C22 C23 C24 50.6(4)
C16 C22 C23 C28 -122.2(4)
C28 C23 C24 C25 2.5(5)
C22 C23 C24 C25 -170.6(3)
C23 C24 C25 C26 -0.4(5)
C23 C24 C25 C32 179.1(3)
C24 C25 C26 C27 -1.4(5)
C32 C25 C26 C27 179.1(3)
C25 C26 C27 C28 0.9(5)
C25 C26 C27 C33 176.3(3)
C26 C27 C28 O11 176.8(3)
C33 C27 C28 O11 1.5(5)
C26 C27 C28 C23 1.2(5)
C33 C27 C28 C23 -174.0(3)
C24 C23 C28 C27 -2.9(5)
C22 C23 C28 C27 169.9(3)
C24 C23 C28 O11 -178.6(3)
C22 C23 C28 O11 -5.7(5)
O11 C29 C30 C31 -56(3)
O11 C29' C30' C31' 38(3)
C24 C25 C32 O5 1.7(5)
C26 C25 C32 O5 -178.8(3)
C24 C25 C32 O6 -176.7(3)
C26 C25 C32 O6 2.8(5)
C28 C27 C33 C34 133.0(4)
C26 C27 C33 C34 -42.1(5)
C27 C33 C34 C35 102.5(4)
C27 C33 C34 C39 -68.3(4)
C39 C34 C35 C36 2.0(6)
C33 C34 C35 C36 -168.7(4)
C34 C35 C36 C37 1.7(6)
C34 C35 C36 C43 178.8(4)
C35 C36 C37 C38 -1.5(6)
C43 C36 C37 C38 -178.5(4)
C36 C37 C38 C39 -2.3(6)
C36 C37 C38 C44 169.1(3)
C35 C34 C39 O12 -179.1(3)
C33 C34 C39 O12 -8.2(5)
C35 C34 C39 C38 -6.1(5)
C33 C34 C39 C38 164.8(3)
C37 C38 C39 O12 179.4(3)
C44 C38 C39 O12 7.7(5)
C37 C38 C39 C34 6.2(5)
C44 C38 C39 C34 -165.6(3)
O12 C40 C41 C42 77.9(15)
O12 C40' C41' C42' -158.5(14)
C37 C36 C43 O7 178.0(5)
C35 C36 C43 O7 1.0(7)
C37 C36 C43 O8 -2.8(6)
C35 C36 C43 O8 -179.8(4)
C37 C38 C44 C5 -102.1(4)
C39 C38 C44 C5 69.3(4)
C4 C5 C44 C38 -119.0(4)
C6 C5 C44 C38 57.0(4)
C5 C4 O9 C8 -101.5(4)
C3 C4 O9 C8 79.6(4)
C9 C8 O9 C4 -162.2(3)
C12 C17 O10 C19 -110.6(12)
C16 C17 O10 C19 75.6(12)
C12 C17 O10 C19' -117.8(12)
C16 C17 O10 C19' 68.3(12)
C20 C19 O10 C17 67(2)
C20 C19 O10 C19' 145(22)
C20' C19' O10 C17 118.2(16)
C20' C19' O10 C19 12(19)
C27 C28 O11 C29 78.1(12)
C23 C28 O11 C29 -106.2(12)
C27 C28 O11 C29' 90.8(16)
C23 C28 O11 C29' -93.5(15)
C30 C29 O11 C28 174.6(13)
C30 C29 O11 C29' 49(9)
C30' C29' O11 C28 -154.4(14)
C30' C29' O11 C29 -95(11)
C48 O13 C45 C46 36.1(15)
O13 C45 C46 C47 -23.6(18)
C45 C46 C47 C48 4.1(18)
C45 O13 C48 C47 -33.4(13)
C46 C47 C48 O13 16.7(14)
C46' C48' C45' O13' -5(3)
C45' C48' C46' C47' 24(3)
C48' C45' O13' C47' -17(4)
C48' C46' C47' O13' -33(3)
C45' O13' C47' C46' 33(4)
C34 C39 O12 C40 -67.8(8)
C38 C39 O12 C40 119.0(8)
C34 C39 O12 C40' -83.3(11)
C38 C39 O12 C40' 103.5(11)
C41 C40 O12 C39 -85.7(11)
C41 C40 O12 C40' -25(5)
C41' C40' O12 C39 -151.8(12)
C41' C40' O12 C40 82(6)
